data_8104962
loop_
_publ_author_name
'Bai, Xiao-Hui'
'Xing, Yan'
'Liu, Si-Jie'

_publ_section_title
;
 Crystal structure of (4-chlorophenyl)(4-hydroxyphenyl)methanone,
 C13H9ClO2
;
_journal_issue 1
_journal_name_full 'Zeitschrift f\"ur Kristallographie - New Crystal Structures'
_journal_page_first 65
_journal_page_last 66
_journal_paper_doi 10.1515/ncrs-2021-0397
_journal_volume 237
_journal_year 2022
_chemical_formula_moiety 'C13 H9 Cl O2'
_chemical_formula_sum 'C13 H9 Cl O2'
_chemical_formula_weight 232.65
_space_group_crystal_system monoclinic
_space_group_IT_number 4
_space_group_name_Hall 'P 2yb'
_space_group_name_H-M_alt 'P 1 21 1'
_atom_sites_solution_hydrogens mixed
_cell_angle_alpha 90
_cell_angle_beta 105.591(3)
_cell_angle_gamma 90
_cell_formula_units_Z 2
_cell_length_a 6.5465(9)
_cell_length_b 8.0647(11)
_cell_length_c 10.8476(15)
_cell_measurement_reflns_used 1121
_cell_measurement_temperature 296(2)
_cell_measurement_theta_max 27.33
_cell_measurement_theta_min 3.19
_cell_volume 551.63(13)
_computing_cell_refinement 'Bruker SAINT'
_computing_data_collection 'Bruker APEX2'
_computing_data_reduction 'Bruker SAINT'
_computing_molecular_graphics 'Bruker SHELXTL [2]'
_computing_publication_material 'Bruker SHELXTL [2]'
_computing_structure_refinement 'SHELXL-2018/3 [2]'
_computing_structure_solution 'Bruker SHELXTL [2]'
_diffrn_ambient_temperature 296(2)
_diffrn_measured_fraction_theta_full 0.993
_diffrn_measured_fraction_theta_max 0.993
_diffrn_measurement_device_type 'Bruker APEX-II CCD'
_diffrn_measurement_method '\f and \w scans'
_diffrn_radiation_type MoK\a
_diffrn_radiation_wavelength 0.71073
_diffrn_reflns_av_R_equivalents 0.0248
_diffrn_reflns_av_unetI/netI 0.0500
_diffrn_reflns_Laue_measured_fraction_full 0.993
_diffrn_reflns_Laue_measured_fraction_max 0.993
_diffrn_reflns_limit_h_max 6
_diffrn_reflns_limit_h_min -7
_diffrn_reflns_limit_k_max 9
_diffrn_reflns_limit_k_min -8
_diffrn_reflns_limit_l_max 12
_diffrn_reflns_limit_l_min -12
_diffrn_reflns_number 2796
_diffrn_reflns_point_group_measured_fraction_full 0.868
_diffrn_reflns_point_group_measured_fraction_max 0.868
_diffrn_reflns_theta_full 24.996
_diffrn_reflns_theta_max 24.996
_diffrn_reflns_theta_min 1.949
_diffrn_source 'fine-focus sealed tube'
_exptl_absorpt_coefficient_mu 0.326
_exptl_absorpt_correction_T_max 0.944
_exptl_absorpt_correction_T_min 0.923
_exptl_absorpt_correction_type multi-scan
_exptl_absorpt_process_details 'SADABS; Bruker, 2008 [1]'
_exptl_crystal_colour colourless
_exptl_crystal_density_diffrn 1.401
_exptl_crystal_density_method 'not measured'
_exptl_crystal_description block
_exptl_crystal_F_000 240
_exptl_crystal_size_max 0.250
_exptl_crystal_size_mid 0.200
_exptl_crystal_size_min 0.180
_refine_diff_density_max 0.245
_refine_diff_density_min -0.162
_refine_diff_density_rms 0.044
_refine_ls_abs_structure_details
; 
 Refined as an inversion twin. 
;
_refine_ls_abs_structure_Flack 0.0(2)
_refine_ls_extinction_coef .
_refine_ls_extinction_method none
_refine_ls_goodness_of_fit_ref 1.024
_refine_ls_hydrogen_treatment constr
_refine_ls_matrix_type full
_refine_ls_number_parameters 146
_refine_ls_number_reflns 1690
_refine_ls_number_restraints 1
_refine_ls_restrained_S_all 1.024
_refine_ls_R_factor_all 0.0867
_refine_ls_R_factor_gt 0.0532
_refine_ls_shift/su_max 0.000
_refine_ls_shift/su_mean 0.000
_refine_ls_structure_factor_coef Fsqd
_refine_ls_weighting_details 'w=1/[\s^2^(Fo^2^)+(0.0900P)^2^+0.0100P] where P=(Fo^2^+2Fc^2^)/3'
_refine_ls_weighting_scheme calc
_refine_ls_wR_factor_gt 0.1301
_refine_ls_wR_factor_ref 0.1507
_reflns_Friedel_coverage 0.622
_reflns_Friedel_fraction_full 0.721
_reflns_Friedel_fraction_max 0.721
_reflns_number_gt 1253
_reflns_number_total 1690
_reflns_threshold_expression 'I > 2\s(I)'
_cod_data_source_file suppl_j_ncrs-2021-0397_suppl.cif
_cod_data_source_block 1
_cod_original_sg_symbol_H-M 'P 21'
_cod_database_code 8104962
_shelx_space_group_comment
; 
The symmetry employed for this shelxl refinement is uniquely defined 
by the following loop, which should always be used as a source of 
symmetry information in preference to the above space-group names. 
They are only intended as comments. 
;
_shelx_estimated_absorpt_t_min 0.923
_shelx_estimated_absorpt_t_max 0.944

loop_
_space_group_symop_operation_xyz
'x, y, z'
'-x, y+1/2, -z'

loop_
_atom_site_label
_atom_site_type_symbol
_atom_site_fract_x
_atom_site_fract_y
_atom_site_fract_z
_atom_site_U_iso_or_equiv
_atom_site_adp_type
_atom_site_occupancy
_atom_site_site_symmetry_order
_atom_site_calc_flag
_atom_site_refinement_flags_posn
_atom_site_refinement_flags_adp
_atom_site_refinement_flags_occupancy
_atom_site_disorder_assembly
_atom_site_disorder_group
C1 C 0.1700(9) 0.3902(8) 0.9494(6) 0.0567(17) Uani 1 1 d . . . . .
C2 C 0.1450(10) 0.2919(7) 0.8390(6) 0.0609(19) Uani 1 1 d . . . . .
H2 H 0.038138 0.212591 0.818033 0.073 Uiso 1 1 calc R U . . .
C3 C 0.2789(10) 0.3140(7) 0.7628(6) 0.0532(16) Uani 1 1 d . . . . .
H3 H 0.264049 0.248080 0.690608 0.064 Uiso 1 1 calc R U . . .
C4 C 0.4361(9) 0.4334(7) 0.7923(6) 0.0491(16) Uani 1 1 d . . . . .
C5 C 0.4599(10) 0.5292(7) 0.9022(6) 0.0539(17) Uani 1 1 d . . . . .
H5 H 0.565132 0.609892 0.922246 0.065 Uiso 1 1 calc R U . . .
C6 C 0.3283(10) 0.5058(8) 0.9823(7) 0.0586(18) Uani 1 1 d . . . . .
H6 H 0.347685 0.567569 1.056967 0.070 Uiso 1 1 calc R U . . .
C7 C 0.5786(9) 0.4515(8) 0.7077(6) 0.0512(16) Uani 1 1 d . . . . .
C8 C 0.6442(9) 0.6177(8) 0.6756(6) 0.0486(15) Uani 1 1 d . . . . .
C9 C 0.8213(10) 0.6349(8) 0.6281(6) 0.0530(17) Uani 1 1 d . . . . .
H9 H 0.898507 0.541350 0.618271 0.064 Uiso 1 1 calc R U . . .
C10 C 0.8825(10) 0.7867(9) 0.5959(6) 0.0534(17) Uani 1 1 d . . . . .
H10 H 1.002962 0.796166 0.566481 0.064 Uiso 1 1 calc R U . . .
C11 C 0.7668(9) 0.9266(8) 0.6068(5) 0.0459(15) Uani 1 1 d . . . . .
C12 C 0.5876(9) 0.9116(8) 0.6493(6) 0.0496(15) Uani 1 1 d . . . . .
H12 H 0.506712 1.004984 0.654059 0.059 Uiso 1 1 calc R U . . .
C13 C 0.5277(9) 0.7598(7) 0.6846(6) 0.0462(15) Uani 1 1 d . . . . .
H13 H 0.407997 0.751506 0.714936 0.055 Uiso 1 1 calc R U . . .
Cl1 Cl -0.0012(3) 0.3639(3) 1.04651(18) 0.0822(7) Uani 1 1 d . . . . .
O1 O 0.8358(7) 1.0726(5) 0.5728(4) 0.0618(14) Uani 1 1 d . . . . .
H1 H 0.756229 1.146993 0.582516 0.093 Uiso 1 1 d R U . . .
O2 O 0.6388(8) 0.3264(6) 0.6637(5) 0.0735(15) Uani 1 1 d . . . . .

loop_
_atom_site_aniso_label
_atom_site_aniso_U_11
_atom_site_aniso_U_22
_atom_site_aniso_U_33
_atom_site_aniso_U_23
_atom_site_aniso_U_13
_atom_site_aniso_U_12
C1 0.048(3) 0.046(4) 0.067(4) 0.011(3) 0.001(3) 0.003(3)
C2 0.058(4) 0.033(4) 0.075(5) 0.000(3) -0.013(4) -0.005(3)
C3 0.064(4) 0.036(3) 0.055(4) 0.002(3) 0.008(3) 0.003(3)
C4 0.054(4) 0.025(3) 0.058(4) -0.001(3) -0.003(3) 0.003(3)
C5 0.058(4) 0.039(3) 0.057(4) -0.004(3) 0.002(3) -0.011(3)
C6 0.063(4) 0.044(4) 0.059(5) -0.006(3) 0.000(3) -0.002(3)
C7 0.047(4) 0.040(4) 0.059(4) -0.007(3) 0.003(3) 0.007(3)
C8 0.049(3) 0.039(3) 0.052(4) -0.009(3) 0.003(3) 0.006(3)
C9 0.056(4) 0.050(4) 0.057(4) -0.007(3) 0.020(3) 0.016(3)
C10 0.043(3) 0.065(5) 0.053(4) -0.009(3) 0.016(3) 0.007(3)
C11 0.048(3) 0.052(4) 0.039(3) -0.003(3) 0.015(3) 0.002(3)
C12 0.052(3) 0.041(4) 0.058(4) -0.001(3) 0.018(3) 0.013(3)
C13 0.042(3) 0.039(3) 0.061(4) -0.004(3) 0.019(3) 0.005(3)
Cl1 0.0781(12) 0.0854(14) 0.0842(14) 0.0072(11) 0.0237(10) -0.0084(12)
O1 0.069(3) 0.052(3) 0.071(3) 0.007(2) 0.031(2) 0.001(2)
O2 0.082(3) 0.038(3) 0.099(4) -0.016(2) 0.023(3) 0.014(2)

loop_
_atom_type_symbol
_atom_type_description
_atom_type_scat_dispersion_real
_atom_type_scat_dispersion_imag
_atom_type_scat_source
C C 0.0033 0.0016 'International Tables Vol C Tables 4.2.6.8 and 6.1.1.4'
H H 0.0000 0.0000 'International Tables Vol C Tables 4.2.6.8 and 6.1.1.4'
Cl Cl 0.1484 0.1585 'International Tables Vol C Tables 4.2.6.8 and 6.1.1.4'
O O 0.0106 0.0060 'International Tables Vol C Tables 4.2.6.8 and 6.1.1.4'

loop_
_geom_angle_atom_site_label_1
_geom_angle_atom_site_label_2
_geom_angle_atom_site_label_3
_geom_angle
_geom_angle_site_symmetry_1
_geom_angle_site_symmetry_3
C6 C1 C2 120.8(6) . .
C6 C1 Cl1 119.3(5) . .
C2 C1 Cl1 119.9(5) . .
C3 C2 C1 119.6(6) . .
C3 C2 H2 120.2 . .
C1 C2 H2 120.2 . .
C2 C3 C4 120.6(6) . .
C2 C3 H3 119.7 . .
C4 C3 H3 119.7 . .
C3 C4 C5 119.3(6) . .
C3 C4 C7 118.6(6) . .
C5 C4 C7 122.1(5) . .
C6 C5 C4 120.9(6) . .
C6 C5 H5 119.6 . .
C4 C5 H5 119.6 . .
C1 C6 C5 118.8(6) . .
C1 C6 H6 120.6 . .
C5 C6 H6 120.6 . .
O2 C7 C8 120.7(6) . .
O2 C7 C4 118.9(6) . .
C8 C7 C4 120.4(5) . .
C13 C8 C9 117.9(6) . .
C13 C8 C7 122.0(6) . .
C9 C8 C7 120.0(5) . .
C10 C9 C8 120.9(6) . .
C10 C9 H9 119.5 . .
C8 C9 H9 119.5 . .
C9 C10 C11 120.4(6) . .
C9 C10 H10 119.8 . .
C11 C10 H10 119.8 . .
O1 C11 C12 123.2(5) . .
O1 C11 C10 117.3(5) . .
C12 C11 C10 119.5(6) . .
C13 C12 C11 120.4(5) . .
C13 C12 H12 119.8 . .
C11 C12 H12 119.8 . .
C12 C13 C8 120.7(5) . .
C12 C13 H13 119.6 . .
C8 C13 H13 119.6 . .
C11 O1 H1 109.4 . .

loop_
_geom_bond_atom_site_label_1
_geom_bond_atom_site_label_2
_geom_bond_distance
_geom_bond_site_symmetry_2
C1 C6 1.368(8) .
C1 C2 1.408(9) .
C1 Cl1 1.745(6) .
C2 C3 1.368(9) .
C2 H2 0.9300 .
C3 C4 1.383(8) .
C3 H3 0.9300 .
C4 C5 1.394(9) .
C4 C7 1.481(8) .
C5 C6 1.391(8) .
C5 H5 0.9300 .
C6 H6 0.9300 .
C7 O2 1.225(8) .
C7 C8 1.478(10) .
C8 C13 1.394(8) .
C8 C9 1.396(9) .
C9 C10 1.363(9) .
C9 H9 0.9300 .
C10 C11 1.382(8) .
C10 H10 0.9300 .
C11 O1 1.347(7) .
C11 C12 1.376(8) .
C12 C13 1.372(9) .
C12 H12 0.9300 .
C13 H13 0.9300 .
O1 H1 0.8200 .

loop_
_geom_hbond_atom_site_label_D
_geom_hbond_atom_site_label_H
_geom_hbond_atom_site_label_A
_geom_hbond_distance_DH
_geom_hbond_distance_HA
_geom_hbond_distance_DA
_geom_hbond_angle_DHA
_geom_hbond_site_symmetry_A
_geom_hbond_publ_flag
O1 H1 O2 0.82 1.96 2.741(6) 160.0 1_565 yes
O1 H1 O2 0.82 1.96 2.741(6) 160.0 1_565 yes

loop_
_geom_torsion_atom_site_label_1
_geom_torsion_atom_site_label_2
_geom_torsion_atom_site_label_3
_geom_torsion_atom_site_label_4
_geom_torsion
_geom_torsion_site_symmetry_1
_geom_torsion_site_symmetry_2
_geom_torsion_site_symmetry_3
_geom_torsion_site_symmetry_4
C6 C1 C2 C3 -0.9(9) . . . .
Cl1 C1 C2 C3 179.6(5) . . . .
C1 C2 C3 C4 -1.0(9) . . . .
C2 C3 C4 C5 1.3(8) . . . .
C2 C3 C4 C7 179.4(5) . . . .
C3 C4 C5 C6 0.2(9) . . . .
C7 C4 C5 C6 -177.8(5) . . . .
C2 C1 C6 C5 2.4(9) . . . .
Cl1 C1 C6 C5 -178.1(5) . . . .
C4 C5 C6 C1 -2.1(9) . . . .
C3 C4 C7 O2 -39.1(8) . . . .
C5 C4 C7 O2 138.9(7) . . . .
C3 C4 C7 C8 140.0(6) . . . .
C5 C4 C7 C8 -42.0(8) . . . .
O2 C7 C8 C13 157.3(6) . . . .
C4 C7 C8 C13 -21.8(9) . . . .
O2 C7 C8 C9 -19.3(9) . . . .
C4 C7 C8 C9 161.6(5) . . . .
C13 C8 C9 C10 2.3(9) . . . .
C7 C8 C9 C10 178.9(6) . . . .
C8 C9 C10 C11 -1.6(10) . . . .
C9 C10 C11 O1 -179.7(6) . . . .
C9 C10 C11 C12 -0.6(10) . . . .
O1 C11 C12 C13 -178.8(6) . . . .
C10 C11 C12 C13 2.1(9) . . . .
C11 C12 C13 C8 -1.4(10) . . . .
C9 C8 C13 C12 -0.8(9) . . . .
C7 C8 C13 C12 -177.4(6) . . . .
